data_7026393
loop_
_publ_author_name
'Dietrich, H. Martin'
'Maichle-M\"ossmer, C\"acilia'
'Anwander, Reiner'

_publ_section_title
;
 Donor-assisted tetramethylaluminate/gallate exchange in organolanthanide
 complexes: pushing the limits of Pearson's HSAB concept.
;
_journal_issue 25
_journal_name_full 'Dalton transactions (Cambridge, England : 2003)'
_journal_page_first 5783
_journal_page_last 5785
_journal_paper_doi 10.1039/c0dt00383b
_journal_volume 39
_journal_year 2010
_chemical_formula_moiety hmd201
_chemical_formula_sum 'C18 H39 Ga2 La'
_chemical_formula_weight 533.84
_chemical_name_systematic
;
?
;
_space_group_IT_number 61
_symmetry_cell_setting orthorhombic
_symmetry_space_group_name_Hall '-P 2ac 2ab'
_symmetry_space_group_name_H-M 'P b c a'
_atom_sites_solution_hydrogens geom
_atom_sites_solution_primary direct
_atom_sites_solution_secondary difmap
_audit_creation_method SHELXL-97
_cell_angle_alpha 90.00
_cell_angle_beta 90.00
_cell_angle_gamma 90.00
_cell_formula_units_Z 8
_cell_length_a 17.1433(9)
_cell_length_b 14.6412(9)
_cell_length_c 18.0140(12)
_cell_measurement_temperature 293(2)
_cell_volume 4521.5(5)
_computing_cell_refinement X-AREA
_computing_data_collection X-AREA
_computing_data_reduction X-AREA
_computing_structure_refinement 'SHELXL-97 (Sheldrick, 1997)'
_computing_structure_solution 'SHELXS-97 (Sheldrick, 1990)'
_diffrn_ambient_temperature 293(2)
_diffrn_measured_fraction_theta_full 0.902
_diffrn_measured_fraction_theta_max 0.902
_diffrn_measurement_device_type 'Stoe-Ipds II'
_diffrn_measurement_method omega-scan
_diffrn_radiation_monochromator graphite
_diffrn_radiation_source 'fine-focus sealed tube'
_diffrn_radiation_type MoK\a
_diffrn_radiation_wavelength 0.71073
_diffrn_reflns_av_R_equivalents 0.1159
_diffrn_reflns_av_sigmaI/netI 0.0414
_diffrn_reflns_limit_h_max 23
_diffrn_reflns_limit_h_min -23
_diffrn_reflns_limit_k_max 20
_diffrn_reflns_limit_k_min -20
_diffrn_reflns_limit_l_max 24
_diffrn_reflns_limit_l_min -24
_diffrn_reflns_number 68338
_diffrn_reflns_theta_full 29.29
_diffrn_reflns_theta_max 29.29
_diffrn_reflns_theta_min 3.23
_exptl_absorpt_coefficient_mu 4.217
_exptl_absorpt_correction_T_max 0.5742
_exptl_absorpt_correction_T_min 0.4527
_exptl_absorpt_correction_type numerical
_exptl_absorpt_process_details X-RED,X-SHAPE
_exptl_crystal_colour colourless
_exptl_crystal_density_diffrn 1.568
_exptl_crystal_density_method 'not measured'
_exptl_crystal_description block
_exptl_crystal_F_000 2128
_exptl_crystal_size_max 0.20
_exptl_crystal_size_mid 0.19
_exptl_crystal_size_min 0.16
_refine_diff_density_max 0.611
_refine_diff_density_min -1.480
_refine_diff_density_rms 0.128
_refine_ls_extinction_method none
_refine_ls_goodness_of_fit_ref 1.223
_refine_ls_hydrogen_treatment constr
_refine_ls_matrix_type full
_refine_ls_number_parameters 190
_refine_ls_number_reflns 6108
_refine_ls_number_restraints 0
_refine_ls_restrained_S_all 1.223
_refine_ls_R_factor_all 0.0799
_refine_ls_R_factor_gt 0.0593
_refine_ls_shift/su_max 0.001
_refine_ls_shift/su_mean 0.000
_refine_ls_structure_factor_coef Fsqd
_refine_ls_weighting_details 'w=1/[\s^2^(Fo^2^)+(0.0150P)^2^+18.5381P] where P=(Fo^2^+2Fc^2^)/3'
_refine_ls_weighting_scheme calc
_refine_ls_wR_factor_gt 0.0916
_refine_ls_wR_factor_ref 0.0969
_reflns_number_gt 4931
_reflns_number_total 6108
_reflns_threshold_expression >2sigma(I)
_cod_data_source_file c0dt00383b.txt
_cod_data_source_block hmd201hand
_cod_depositor_comments
;
The following automatic conversions were performed:

'_refine_ls_weighting_scheme' value 'calc
w=1/[\s^2^(Fo^2^)+(0.0150P)^2^+18.5381P] where P=(Fo^2^+2Fc^2^)/3'
was changed to 'calc'. New tag '_refine_ls_weighting_details' was
created. The value of the new tag was set to
'w=1/[\s^2^(Fo^2^)+(0.0150P)^2^+18.5381P] where P=(Fo^2^+2Fc^2^)/3'.

Automatic conversion script
Id: cif_fix_values 3143 2015-03-26 13:38:13Z robertas 
;
_cod_original_sg_symbol_H-M Pbca
_cod_database_code 7026393

loop_
_symmetry_equiv_pos_as_xyz
'x, y, z'
'-x+1/2, -y, z+1/2'
'x+1/2, -y+1/2, -z'
'-x, y+1/2, -z+1/2'
'-x, -y, -z'
'x-1/2, y, -z-1/2'
'-x-1/2, y-1/2, z'
'x, -y-1/2, z-1/2'

loop_
_atom_site_label
_atom_site_type_symbol
_atom_site_fract_x
_atom_site_fract_y
_atom_site_fract_z
_atom_site_U_iso_or_equiv
_atom_site_adp_type
_atom_site_occupancy
_atom_site_calc_flag
_atom_site_refinement_flags
La1 La -0.485507(17) 0.28874(2) 0.153467(16) 0.02575(8) Uani 1 d .
Ga2 Ga -0.32629(3) 0.21299(5) 0.07931(3) 0.03578(15) Uani 1 d .
Ga1 Ga -0.63142(4) 0.18138(4) 0.12638(4) 0.03464(15) Uani 1 d .
C1 C -0.6295(4) 0.3131(4) 0.0835(3) 0.0451(15) Uani 1 d .
H1A H -0.5773 0.3368 0.0860 0.054 Uiso 1 calc R
H1B H -0.6637 0.3513 0.1120 0.054 Uiso 1 calc R
H1C H -0.6464 0.3119 0.0327 0.054 Uiso 1 calc R
C2 C -0.5932(4) 0.1872(4) 0.2360(3) 0.0382(13) Uani 1 d .
H2A H -0.5418 0.2131 0.2376 0.046 Uiso 1 calc R
H2B H -0.5920 0.1267 0.2565 0.046 Uiso 1 calc R
H2C H -0.6282 0.2245 0.2645 0.046 Uiso 1 calc R
C3 C -0.7368(4) 0.1282(5) 0.1228(4) 0.0502(16) Uani 1 d .
H3A H -0.7722 0.1713 0.1009 0.075 Uiso 1 calc R
H3B H -0.7537 0.1139 0.1723 0.075 Uiso 1 calc R
H3C H -0.7359 0.0734 0.0936 0.075 Uiso 1 calc R
C4 C -0.5474(4) 0.1106(4) 0.0733(4) 0.0446(15) Uani 1 d .
H4A H -0.4978 0.1392 0.0819 0.067 Uiso 1 calc R
H4B H -0.5582 0.1099 0.0210 0.067 Uiso 1 calc R
H4C H -0.5462 0.0491 0.0917 0.067 Uiso 1 calc R
C5 C -0.3663(3) 0.1758(4) 0.1856(3) 0.0399(13) Uani 1 d .
H5A H -0.4149 0.1438 0.1812 0.048 Uiso 1 calc R
H5B H -0.3736 0.2297 0.2151 0.048 Uiso 1 calc R
H5C H -0.3285 0.1369 0.2090 0.048 Uiso 1 calc R
C6 C -0.4051(3) 0.2995(4) 0.0243(3) 0.0343(12) Uani 1 d .
H6A H -0.4539 0.2684 0.0177 0.041 Uiso 1 calc R
H6B H -0.3843 0.3160 -0.0233 0.041 Uiso 1 calc R
H6C H -0.4132 0.3536 0.0533 0.041 Uiso 1 calc R
C7 C -0.2260(3) 0.2778(5) 0.0921(4) 0.0501(17) Uani 1 d .
H7A H -0.2279 0.3143 0.1363 0.075 Uiso 1 calc R
H7B H -0.2168 0.3165 0.0499 0.075 Uiso 1 calc R
H7C H -0.1845 0.2340 0.0961 0.075 Uiso 1 calc R
C8 C -0.3238(4) 0.0973(5) 0.0221(4) 0.0490(16) Uani 1 d .
H8A H -0.3728 0.0661 0.0277 0.074 Uiso 1 calc R
H8B H -0.2825 0.0592 0.0404 0.074 Uiso 1 calc R
H8C H -0.3151 0.1105 -0.0294 0.074 Uiso 1 calc R
C11 C -0.4016(3) 0.4047(4) 0.2480(3) 0.0352(13) Uani 1 d .
C12 C -0.4136(3) 0.4560(4) 0.1822(3) 0.0356(13) Uani 1 d .
C13 C -0.4949(3) 0.4738(4) 0.1763(3) 0.0320(12) Uani 1 d .
C14 C -0.5324(3) 0.4346(3) 0.2386(3) 0.0285(11) Uani 1 d .
C15 C -0.4750(3) 0.3906(4) 0.2819(3) 0.0307(11) Uani 1 d .
C21 C -0.3238(4) 0.3812(5) 0.2816(5) 0.062(2) Uani 1 d .
H21A H -0.3274 0.3236 0.3067 0.093 Uiso 1 calc R
H21B H -0.3092 0.4278 0.3164 0.093 Uiso 1 calc R
H21C H -0.2852 0.3774 0.2431 0.093 Uiso 1 calc R
C22 C -0.3507(4) 0.4957(5) 0.1341(4) 0.059(2) Uani 1 d .
H22A H -0.3707 0.5053 0.0850 0.088 Uiso 1 calc R
H22B H -0.3074 0.4543 0.1321 0.088 Uiso 1 calc R
H22C H -0.3339 0.5530 0.1546 0.088 Uiso 1 calc R
C23 C -0.5314(4) 0.5347(4) 0.1187(4) 0.0527(18) Uani 1 d .
H23A H -0.5175 0.5133 0.0701 0.079 Uiso 1 calc R
H23B H -0.5128 0.5960 0.1251 0.079 Uiso 1 calc R
H23C H -0.5871 0.5336 0.1242 0.079 Uiso 1 calc R
C24 C -0.6175(3) 0.4407(4) 0.2575(4) 0.0421(14) Uani 1 d .
H24A H -0.6233 0.4630 0.3073 0.063 Uiso 1 calc R
H24B H -0.6407 0.3812 0.2537 0.063 Uiso 1 calc R
H24C H -0.6429 0.4817 0.2237 0.063 Uiso 1 calc R
C25 C -0.4873(4) 0.3465(5) 0.3563(3) 0.0501(16) Uani 1 d .
H25A H -0.5421 0.3433 0.3668 0.075 Uiso 1 calc R
H25B H -0.4618 0.3821 0.3940 0.075 Uiso 1 calc R
H25C H -0.4657 0.2860 0.3558 0.075 Uiso 1 calc R

loop_
_atom_site_aniso_label
_atom_site_aniso_U_11
_atom_site_aniso_U_22
_atom_site_aniso_U_33
_atom_site_aniso_U_23
_atom_site_aniso_U_13
_atom_site_aniso_U_12
La1 0.02741(13) 0.02432(13) 0.02552(13) -0.00087(12) -0.00181(11) -0.00221(12)
Ga2 0.0309(3) 0.0421(3) 0.0344(3) -0.0073(3) -0.0047(2) 0.0030(3)
Ga1 0.0324(3) 0.0353(3) 0.0361(3) -0.0008(3) -0.0027(3) -0.0089(3)
C1 0.048(3) 0.047(4) 0.040(3) 0.010(3) -0.022(3) -0.008(3)
C2 0.051(3) 0.035(3) 0.029(3) 0.007(2) 0.002(2) -0.014(3)
C3 0.041(3) 0.053(4) 0.057(4) 0.000(4) -0.003(3) -0.013(3)
C4 0.047(3) 0.039(3) 0.048(4) -0.004(3) 0.003(3) -0.004(3)
C5 0.035(3) 0.036(3) 0.049(4) 0.007(3) -0.006(3) 0.011(3)
C6 0.036(3) 0.040(3) 0.027(3) 0.000(2) -0.003(2) 0.000(2)
C7 0.036(3) 0.065(4) 0.049(4) -0.018(4) -0.004(3) 0.001(3)
C8 0.039(3) 0.055(4) 0.053(4) -0.021(3) -0.007(3) 0.006(3)
C11 0.032(3) 0.030(3) 0.044(3) -0.015(3) -0.007(2) -0.003(2)
C12 0.038(3) 0.028(3) 0.041(3) -0.012(2) 0.011(2) -0.011(2)
C13 0.035(3) 0.027(2) 0.034(3) 0.002(2) -0.004(2) -0.004(2)
C14 0.027(3) 0.025(2) 0.034(3) -0.006(2) 0.002(2) -0.0032(19)
C15 0.033(3) 0.031(3) 0.028(3) -0.005(2) -0.002(2) -0.003(2)
C21 0.031(3) 0.069(5) 0.086(6) -0.033(4) -0.019(3) 0.002(3)
C22 0.064(4) 0.048(4) 0.064(5) -0.020(3) 0.034(4) -0.030(3)
C23 0.075(5) 0.032(3) 0.051(4) 0.009(3) -0.011(4) -0.003(3)
C24 0.032(3) 0.036(3) 0.058(4) -0.006(3) 0.004(3) 0.000(3)
C25 0.070(4) 0.053(4) 0.027(3) -0.001(3) -0.009(3) -0.007(3)

loop_
_atom_type_symbol
_atom_type_description
_atom_type_scat_dispersion_real
_atom_type_scat_dispersion_imag
_atom_type_scat_source
C C 0.0033 0.0016 'International Tables Vol C Tables 4.2.6.8 and 6.1.1.4'
H H 0.0000 0.0000 'International Tables Vol C Tables 4.2.6.8 and 6.1.1.4'
Ga Ga 0.2307 1.6083 'International Tables Vol C Tables 4.2.6.8 and 6.1.1.4'
La La -0.2871 2.4523 'International Tables Vol C Tables 4.2.6.8 and 6.1.1.4'

loop_
_geom_angle_atom_site_label_1
_geom_angle_atom_site_label_2
_geom_angle_atom_site_label_3
_geom_angle
C5 La1 C6 80.47(17)
C5 La1 C13 128.21(17)
C6 La1 C13 95.80(17)
C5 La1 C14 125.39(17)
C6 La1 C14 125.65(17)
C13 La1 C14 29.86(15)
C5 La1 C15 95.86(18)
C6 La1 C15 131.00(16)
C13 La1 C15 49.06(16)
C14 La1 C15 29.70(15)
C5 La1 C12 99.41(19)
C6 La1 C12 83.33(17)
C13 La1 C12 29.77(16)
C14 La1 C12 49.01(15)
C15 La1 C12 48.78(16)
C5 La1 C1 147.78(19)
C6 La1 C1 93.13(18)
C13 La1 C1 83.68(17)
C14 La1 C1 83.92(17)
C15 La1 C1 111.52(18)
C12 La1 C1 111.25(18)
C5 La1 C2 93.45(18)
C6 La1 C2 145.39(17)
C13 La1 C2 113.96(17)
C14 La1 C2 85.60(16)
C15 La1 C2 83.36(16)
C12 La1 C2 131.23(16)
C1 La1 C2 74.01(18)
C5 La1 C11 81.47(18)
C6 La1 C11 103.04(18)
C13 La1 C11 48.78(16)
C14 La1 C11 48.74(15)
C15 La1 C11 29.46(16)
C12 La1 C11 29.36(17)
C1 La1 C11 130.56(18)
C2 La1 C11 109.73(17)
C5 La1 Ga1 110.30(13)
C6 La1 Ga1 108.39(12)
C13 La1 Ga1 119.57(11)
C14 La1 Ga1 104.73(10)
C15 La1 Ga1 118.35(11)
C12 La1 Ga1 149.34(12)
C1 La1 Ga1 41.88(12)
C2 La1 Ga1 41.97(11)
C11 La1 Ga1 147.78(12)
C5 La1 C4 81.18(18)
C6 La1 C4 80.01(17)
C13 La1 C4 149.54(16)
C14 La1 C4 142.80(15)
C15 La1 C4 148.22(16)
C12 La1 C4 163.00(17)
C1 La1 C4 66.60(18)
C2 La1 C4 65.38(16)
C11 La1 C4 161.61(17)
Ga1 La1 C4 38.07(11)
C5 La1 Ga2 40.33(13)
C6 La1 Ga2 40.18(11)
C13 La1 Ga2 116.72(12)
C14 La1 Ga2 138.03(10)
C15 La1 Ga2 118.47(11)
C12 La1 Ga2 90.27(12)
C1 La1 Ga2 127.07(14)
C2 La1 Ga2 126.45(13)
C11 La1 Ga2 91.47(12)
Ga1 La1 Ga2 117.23(2)
C4 La1 Ga2 79.17(11)
C7 Ga2 C8 116.9(3)
C7 Ga2 C6 109.0(3)
C8 Ga2 C6 106.5(3)
C7 Ga2 C5 107.6(3)
C8 Ga2 C5 105.0(3)
C6 Ga2 C5 112.1(2)
C7 Ga2 La1 121.43(19)
C8 Ga2 La1 121.68(19)
C6 Ga2 La1 56.32(15)
C5 Ga2 La1 55.84(15)
C3 Ga1 C4 115.9(3)
C3 Ga1 C1 111.7(3)
C4 Ga1 C1 106.8(3)
C3 Ga1 C2 109.6(3)
C4 Ga1 C2 104.3(3)
C1 Ga1 C2 108.0(2)
C3 Ga1 La1 168.4(2)
C4 Ga1 La1 75.53(18)
C1 Ga1 La1 63.89(16)
C2 Ga1 La1 63.99(15)
Ga1 C1 La1 74.24(17)
Ga1 C1 H1A 109.5
La1 C1 H1A 37.1
Ga1 C1 H1B 109.5
La1 C1 H1B 112.0
H1A C1 H1B 109.5
Ga1 C1 H1C 109.5
La1 C1 H1C 134.0
H1A C1 H1C 109.5
H1B C1 H1C 109.5
Ga1 C2 La1 74.04(16)
Ga1 C2 H2A 109.5
La1 C2 H2A 36.9
Ga1 C2 H2B 109.5
La1 C2 H2B 132.9
H2A C2 H2B 109.5
Ga1 C2 H2C 109.5
La1 C2 H2C 113.2
H2A C2 H2C 109.5
H2B C2 H2C 109.5
Ga1 C3 H3A 109.5
Ga1 C3 H3B 109.5
H3A C3 H3B 109.5
Ga1 C3 H3C 109.5
H3A C3 H3C 109.5
H3B C3 H3C 109.5
Ga1 C4 La1 66.40(17)
Ga1 C4 H4A 109.5
La1 C4 H4A 43.2
Ga1 C4 H4B 109.5
La1 C4 H4B 121.4
H4A C4 H4B 109.5
Ga1 C4 H4C 109.5
La1 C4 H4C 127.4
H4A C4 H4C 109.5
H4B C4 H4C 109.5
Ga2 C5 La1 83.82(18)
Ga2 C5 H5A 109.5
La1 C5 H5A 67.8
Ga2 C5 H5B 109.5
La1 C5 H5B 60.9
H5A C5 H5B 109.5
Ga2 C5 H5C 109.5
La1 C5 H5C 166.2
H5A C5 H5C 109.5
H5B C5 H5C 109.5
Ga2 C6 La1 83.50(17)
Ga2 C6 H6A 109.5
La1 C6 H6A 68.6
Ga2 C6 H6B 109.5
La1 C6 H6B 166.3
H6A C6 H6B 109.5
Ga2 C6 H6C 109.5
La1 C6 H6C 60.4
H6A C6 H6C 109.5
H6B C6 H6C 109.5
Ga2 C7 H7A 109.5
Ga2 C7 H7B 109.5
H7A C7 H7B 109.5
Ga2 C7 H7C 109.5
H7A C7 H7C 109.5
H7B C7 H7C 109.5
Ga2 C8 H8A 109.5
Ga2 C8 H8B 109.5
H8A C8 H8B 109.5
Ga2 C8 H8C 109.5
H8A C8 H8C 109.5
H8B C8 H8C 109.5
C12 C11 C15 108.1(5)
C12 C11 C21 125.8(6)
C15 C11 C21 125.5(6)
C12 C11 La1 74.9(3)
C15 C11 La1 73.6(3)
C21 C11 La1 124.2(4)
C11 C12 C13 107.6(5)
C11 C12 C22 125.8(6)
C13 C12 C22 126.1(6)
C11 C12 La1 75.8(3)
C13 C12 La1 73.4(3)
C22 C12 La1 123.4(4)
C14 C13 C12 108.1(5)
C14 C13 C23 126.8(5)
C12 C13 C23 124.7(5)
C14 C13 La1 75.2(3)
C12 C13 La1 76.8(3)
C23 C13 La1 120.4(4)
C15 C14 C13 107.9(4)
C15 C14 C24 125.4(5)
C13 C14 C24 126.7(5)
C15 C14 La1 75.5(3)
C13 C14 La1 74.9(3)
C24 C14 La1 117.2(3)
C14 C15 C11 108.3(5)
C14 C15 C25 126.3(5)
C11 C15 C25 124.9(5)
C14 C15 La1 74.8(3)
C11 C15 La1 76.9(3)
C25 C15 La1 120.5(4)
C11 C21 H21A 109.5
C11 C21 H21B 109.5
H21A C21 H21B 109.5
C11 C21 H21C 109.5
H21A C21 H21C 109.5
H21B C21 H21C 109.5
C12 C22 H22A 109.5
C12 C22 H22B 109.5
H22A C22 H22B 109.5
C12 C22 H22C 109.5
H22A C22 H22C 109.5
H22B C22 H22C 109.5
C13 C23 H23A 109.5
C13 C23 H23B 109.5
H23A C23 H23B 109.5
C13 C23 H23C 109.5
H23A C23 H23C 109.5
H23B C23 H23C 109.5
C14 C24 H24A 109.5
C14 C24 H24B 109.5
H24A C24 H24B 109.5
C14 C24 H24C 109.5
H24A C24 H24C 109.5
H24B C24 H24C 109.5
C15 C25 H25A 109.5
C15 C25 H25B 109.5
H25A C25 H25B 109.5
C15 C25 H25C 109.5
H25A C25 H25C 109.5
H25B C25 H25C 109.5

loop_
_geom_bond_atom_site_label_1
_geom_bond_atom_site_label_2
_geom_bond_distance
La1 C5 2.693(5)
La1 C6 2.709(5)
La1 C13 2.746(5)
La1 C14 2.749(5)
La1 C15 2.758(5)
La1 C12 2.790(5)
La1 C1 2.794(6)
La1 C2 2.799(5)
La1 C11 2.801(5)
La1 Ga1 2.9944(7)
La1 C4 3.164(6)
La1 Ga2 3.2349(7)
Ga2 C7 1.977(6)
Ga2 C8 1.984(6)
Ga2 C6 2.101(5)
Ga2 C5 2.106(6)
Ga1 C3 1.968(6)
Ga1 C4 2.015(6)
Ga1 C1 2.077(6)
Ga1 C2 2.083(5)
C1 H1A 0.9600
C1 H1B 0.9600
C1 H1C 0.9600
C2 H2A 0.9600
C2 H2B 0.9600
C2 H2C 0.9600
C3 H3A 0.9600
C3 H3B 0.9600
C3 H3C 0.9600
C4 H4A 0.9600
C4 H4B 0.9600
C4 H4C 0.9600
C5 H5A 0.9600
C5 H5B 0.9600
C5 H5C 0.9600
C6 H6A 0.9600
C6 H6B 0.9600
C6 H6C 0.9600
C7 H7A 0.9600
C7 H7B 0.9600
C7 H7C 0.9600
C8 H8A 0.9600
C8 H8B 0.9600
C8 H8C 0.9600
C11 C12 1.417(8)
C11 C15 1.414(8)
C11 C21 1.505(8)
C12 C13 1.423(8)
C12 C22 1.500(8)
C13 C14 1.416(7)
C13 C23 1.503(8)
C14 C15 1.412(7)
C14 C24 1.500(7)
C15 C25 1.503(8)
C21 H21A 0.9600
C21 H21B 0.9600
C21 H21C 0.9600
C22 H22A 0.9600
C22 H22B 0.9600
C22 H22C 0.9600
C23 H23A 0.9600
C23 H23B 0.9600
C23 H23C 0.9600
C24 H24A 0.9600
C24 H24B 0.9600
C24 H24C 0.9600
C25 H25A 0.9600
C25 H25B 0.9600
C25 H25C 0.9600
